data_1575489
loop_
_publ_author_name
'Du, Xianchao'
'Liu, Xiang'
'Liu, Qianyun'
'Zong, Luyi'
'Xing, Xiaojing'
'Cheng, Xinfeng'
'Qiu, Dongfang'
'Yuan, Mao-Sen'

_publ_section_title
;
 Modulating supramolecular Pt&#x22ef;Pt interactions and &#x3c0;-&#x3c0;
 stacking for high-contrast mechanochromic and vapochromic materials.
;
_journal_issue 76
_journal_name_full 'Chemical communications (Cambridge, England)'
_journal_page_first 14657
_journal_page_last 14660
_journal_paper_doi 10.1039/d5cc04142b
_journal_volume 61
_journal_year 2025
_chemical_formula_moiety 'C35 H45 Cl N5 Pt, F6 P, C H2 Cl2'
_chemical_formula_sum 'C36 H47 Cl3 F6 N5 P Pt'
_chemical_formula_weight 996.19
_space_group_crystal_system monoclinic
_space_group_IT_number 14
_space_group_name_Hall '-P 2ybc'
_space_group_name_H-M_alt 'P 1 21/c 1'
_atom_sites_solution_hydrogens geom
_atom_sites_solution_primary dual
_audit_creation_date 2024-03-14
_audit_creation_method
;
Olex2 1.5-beta
(compiled 2024.02.16 svn.r378c4104 for OlexSys, GUI svn.r6928)
;
_audit_update_record
;
2025-07-15 deposited with the CCDC.	2025-08-14 downloaded from the CCDC.
;
_cell_angle_alpha 90
_cell_angle_beta 99.0120(10)
_cell_angle_gamma 90
_cell_formula_units_Z 8
_cell_length_a 13.9342(3)
_cell_length_b 15.3376(4)
_cell_length_c 37.3733(9)
_cell_measurement_reflns_used 9960
_cell_measurement_temperature 170
_cell_measurement_theta_max 26.340
_cell_measurement_theta_min 2.434
_cell_volume 7888.7(3)
_computing_cell_refinement 'SAINT V8.40A (Bruker, 2019)'
_computing_data_reduction 'SAINT V8.40A (Bruker, 2019)'
_computing_molecular_graphics 'Olex2 1.5-beta (Dolomanov et al., 2009)'
_computing_publication_material 'Olex2 1.5-beta (Dolomanov et al., 2009)'
_computing_structure_refinement 'SHELXL 2018/3 (Sheldrick, 2015)'
_computing_structure_solution 'SHELXT 2014/5 (Sheldrick, 2014)'
_diffrn_ambient_temperature 170
_diffrn_measured_fraction_theta_full 0.997
_diffrn_measured_fraction_theta_max 0.994
_diffrn_measurement_device_type 'D8 VENTURE'
_diffrn_measurement_method '\f and \w scans'
_diffrn_radiation_type MoK\a
_diffrn_radiation_wavelength 0.71073
_diffrn_reflns_av_R_equivalents 0.0816
_diffrn_reflns_av_unetI/netI 0.0677
_diffrn_reflns_Laue_measured_fraction_full 0.997
_diffrn_reflns_Laue_measured_fraction_max 0.994
_diffrn_reflns_limit_h_max 17
_diffrn_reflns_limit_h_min -17
_diffrn_reflns_limit_k_max 15
_diffrn_reflns_limit_k_min -19
_diffrn_reflns_limit_l_max 46
_diffrn_reflns_limit_l_min -46
_diffrn_reflns_number 61257
_diffrn_reflns_point_group_measured_fraction_full 0.997
_diffrn_reflns_point_group_measured_fraction_max 0.994
_diffrn_reflns_theta_full 25.242
_diffrn_reflns_theta_max 26.388
_diffrn_reflns_theta_min 1.988
_diffrn_source_current 1.4
_diffrn_source_power 0.07
_diffrn_source_voltage 50.0
_diffrn_standards_number 0
_exptl_absorpt_coefficient_mu 3.863
_exptl_absorpt_correction_T_max 0.2602
_exptl_absorpt_correction_T_min 0.1639
_exptl_absorpt_correction_type multi-scan
_exptl_absorpt_process_details
;
SADABS-2016/2 (Bruker,2016/2) was used for absorption correction.
wR2(int) was 0.0974 before and 0.0600 after correction.
The Ratio of minimum to maximum transmission is 0.6299.
The \l/2 correction factor is Not present.
;
_exptl_crystal_colour red
_exptl_crystal_colour_primary red
_exptl_crystal_density_diffrn 1.678
_exptl_crystal_description block
_exptl_crystal_F_000 3968
_exptl_crystal_size_max 0.15
_exptl_crystal_size_mid 0.08
_exptl_crystal_size_min 0.05
_refine_diff_density_max 1.619
_refine_diff_density_min -1.318
_refine_diff_density_rms 0.147
_refine_ls_extinction_method none
_refine_ls_goodness_of_fit_ref 1.027
_refine_ls_hydrogen_treatment constr
_refine_ls_matrix_type full
_refine_ls_number_parameters 969
_refine_ls_number_reflns 16058
_refine_ls_number_restraints 999
_refine_ls_restrained_S_all 1.082
_refine_ls_R_factor_all 0.0696
_refine_ls_R_factor_gt 0.0478
_refine_ls_shift/su_max 0.026
_refine_ls_shift/su_mean 0.000
_refine_ls_structure_factor_coef Fsqd
_refine_ls_weighting_details 'w=1/[\s^2^(Fo^2^)+(0.0476P)^2^+30.3069P] where P=(Fo^2^+2Fc^2^)/3'
_refine_ls_weighting_scheme calc
_refine_ls_wR_factor_gt 0.1105
_refine_ls_wR_factor_ref 0.1243
_reflns_Friedel_coverage 0.000
_reflns_number_gt 12488
_reflns_number_total 16058
_reflns_threshold_expression 'I > 2\s(I)'
_cod_data_source_file d5cc04142b2.cif
_cod_data_source_block 314yptpf6_0m
_cod_depositor_comments 'Adding full bibliography for 1575489.cif.'
_cod_database_code 1575489
_shelx_shelxl_version_number 2018/3
_shelx_space_group_comment
;
The symmetry employed for this shelxl refinement is uniquely defined
by the following loop, which should always be used as a source of
symmetry information in preference to the above space-group names.
They are only intended as comments.
;
_shelx_estimated_absorpt_t_max 0.830
_shelx_estimated_absorpt_t_min 0.595
_olex2_refinement_description
;
1. Fixed Uiso
 At 1.2 times of:
  All C(H) groups, All C(H,H) groups, All C(H,H,H,H) groups
 At 1.5 times of:
  All C(H,H,H) groups
2. Restrained distances
 C2-C1
 1.54 with sigma of 0.02
3. Rigid bond restraints
 All non-hydrogen atoms
 with sigma for 1-2 distances of 0.005 and sigma for 1-3 distances of 0.005
4. Uiso/Uaniso restraints and constraints
All non-hydrogen atoms have similar U: within 2A with sigma of 0.005 and sigma
for terminal atoms of 0.01 within 2A
Uanis(C1) \\sim Ueq: with sigma of 0.001 and sigma for terminal atoms of 0.002
5. Others
 Fixed Sof: C1(0.5) H1A(0.5) H1B(0.5) H1C(0.5) H61A(0.5) H61B(0.5) H61C(0.5)
 H61D(0.5) C2(0.5) H2A(0.5) H2B(0.5) C70(0.5) H70A(0.5) H70B(0.5) C71(0.5)
 H71A(0.5) H71B(0.5) C72(0.5) H72A(0.5) H72B(0.5) C73(0.5) H73A(0.5) H73B(0.5)
 H73C(0.5)
6.a Secondary CH2 refined with riding coordinates:
 C7(H7A,H7B), C42(H42A,H42B), C8(H8A,H8B), C28(H28A,H28B), C29(H29A,H29B),
 C57(H57A,H57B), C43(H43A,H43B), C9(H9A,H9B), C58(H58A,H58B), C59(H59A,H59B),
 C10(H10A,H10B), C30(H30A,H30B), C44(H44A,H44B), C14(H14A,H14B), C69(H69A,H69B),
  C31(H31A,H31B), C48(H48A,H48B), C47(H47A,H47B), C60(H60A,H60B), C45(H45A,
 H45B), C12(H12A,H12B), C32(H32A,H32B), C11(H11A,H11B), C46(H46A,H46B),
 C61(H61A,H61B), C61(H61C,H61D), C33(H33A,H33B), C2(H2A,H2B), C68(H68A,H68B),
 C34(H34A,H34B), C70(H70A,H70B), C71(H71A,H71B), C72(H72A,H72B)
6.b Aromatic/amide H refined with riding coordinates:
 C3(H3), C37(H37), C4(H4), C75(H75), C67(H67), C40(H40), C19(H19), C5(H5),
 C52(H52), C27(H27), C55(H55), C17(H17), C64(H64), C38(H38), C24(H24), C18(H18),
  C53(H53), C26(H26), C25(H25), C39(H39), C66(H66), C65(H65)
6.c Idealised Me refined as rotating group:
 C49(H49A,H49B,H49C), C1(H1A,H1B,H1C), C13(H13A,H13B,H13C), C35(H35A,H35B,
 H35C), C73(H73A,H73B,H73C)
;
_olex2_submission_special_instructions 'No special instructions were received'

loop_
_space_group_symop_operation_xyz
'x, y, z'
'-x, y+1/2, -z+1/2'
'-x, -y, -z'
'x, -y-1/2, z-1/2'

loop_
_atom_site_label
_atom_site_type_symbol
_atom_site_fract_x
_atom_site_fract_y
_atom_site_fract_z
_atom_site_U_iso_or_equiv
_atom_site_adp_type
_atom_site_occupancy
_atom_site_site_symmetry_order
_atom_site_calc_flag
_atom_site_refinement_flags_posn
_atom_site_refinement_flags_adp
_atom_site_refinement_flags_occupancy
_atom_site_disorder_assembly
_atom_site_disorder_group
Pt2 Pt 0.39211(2) 0.44685(2) 0.53584(2) 0.02729(4) Uani 1 1 d . U . . .
Pt1 Pt 0.17404(2) 0.42871(2) 0.57163(2) 0.02886(4) Uani 1 1 d . U . . .
Cl03 Cl 0.35183(8) 0.35364(7) 0.48760(3) 0.0366(3) Uani 1 1 d . U . . .
Cl04 Cl 0.19579(8) 0.56896(7) 0.59299(3) 0.0381(3) Uani 1 1 d . U . . .
P1 P 0.15094(9) -0.11285(8) 0.56101(3) 0.0424(3) Uani 1 1 d . U . . .
P2 P 0.47938(11) 0.10850(9) 0.75007(3) 0.0507(3) Uani 1 1 d . U . . .
Cl1 Cl 0.75098(16) 0.19981(14) 0.80990(6) 0.1059(7) Uani 1 1 d . U . . .
Cl4 Cl 0.57418(16) -0.13984(15) 0.66621(6) 0.1073(7) Uani 1 1 d . U . . .
Cl3 Cl 0.36967(16) -0.11557(16) 0.65628(7) 0.1232(8) Uani 1 1 d . U . . .
Cl2 Cl 0.95707(17) 0.2147(2) 0.83203(7) 0.1400(10) Uani 1 1 d . U . . .
N8 N 0.4231(2) 0.5272(2) 0.57698(9) 0.0306(6) Uani 1 1 d . U . . .
F4 F 0.2363(2) -0.1643(2) 0.58500(8) 0.0690(9) Uani 1 1 d . U . . .
N1 N 0.1338(2) 0.4543(2) 0.51860(9) 0.0282(6) Uani 1 1 d . U . . .
N4 N 0.2046(2) 0.3629(2) 0.61821(9) 0.0333(6) Uani 1 1 d . U . . .
N9 N 0.4159(2) 0.3600(2) 0.57672(9) 0.0304(6) Uani 1 1 d . U . . .
N3 N 0.1504(2) 0.3092(2) 0.55376(9) 0.0297(6) Uani 1 1 d . U . . .
F2 F 0.2279(2) -0.0612(2) 0.54212(9) 0.0655(8) Uani 1 1 d . U . . .
F3 F 0.1564(3) -0.03873(19) 0.59071(8) 0.0699(9) Uani 1 1 d . U . . .
N2 N 0.0801(2) 0.4011(2) 0.46381(9) 0.0311(6) Uani 1 1 d . U . . .
N10 N 0.4598(2) 0.3381(2) 0.63589(9) 0.0355(6) Uani 1 1 d . U . . .
N6 N 0.3805(2) 0.5611(2) 0.50894(9) 0.0318(6) Uani 1 1 d . U . . .
N7 N 0.3836(2) 0.7056(2) 0.51243(9) 0.0365(6) Uani 1 1 d . U . . .
F1 F 0.0652(2) -0.0621(2) 0.53633(10) 0.0742(9) Uani 1 1 d . U . . .
F5 F 0.0733(2) -0.1636(2) 0.57999(9) 0.0766(9) Uani 1 1 d . U . . .
F6 F 0.1455(3) -0.1877(2) 0.53146(8) 0.0759(9) Uani 1 1 d . U . . .
N5 N 0.2165(3) 0.2332(2) 0.64607(9) 0.0380(7) Uani 1 1 d . U . . .
C15 C 0.1094(3) 0.3823(3) 0.49925(10) 0.0289(6) Uani 1 1 d . U . . .
C54 C 0.4422(3) 0.4936(3) 0.61050(11) 0.0332(7) Uani 1 1 d . U . . .
C21 C 0.1951(3) 0.2758(3) 0.61401(11) 0.0339(7) Uani 1 1 d . U . . .
C36 C 0.3622(3) 0.5929(3) 0.47406(11) 0.0333(7) Uani 1 1 d . U . . .
C41 C 0.3652(3) 0.6841(3) 0.47604(11) 0.0358(7) Uani 1 1 d . U . . .
C7 C 0.0416(3) 0.3398(3) 0.43456(11) 0.0381(8) Uani 1 1 d . U . . .
H7A H 0.001875 0.372391 0.414671 0.046 Uiso 1 1 calc R U . . .
H7B H -0.001166 0.296764 0.444003 0.046 Uiso 1 1 calc R U . . .
C63 C 0.4456(3) 0.2576(3) 0.61946(11) 0.0361(7) Uani 1 1 d . U . . .
C50 C 0.3935(3) 0.6298(3) 0.53079(11) 0.0327(7) Uani 1 1 d . U . . .
C20 C 0.1635(3) 0.2417(3) 0.57715(11) 0.0331(7) Uani 1 1 d . U . . .
C3 C 0.1173(3) 0.6660(3) 0.47043(11) 0.0369(8) Uani 1 1 d . U . . .
H3 H 0.126057 0.727181 0.473380 0.044 Uiso 1 1 calc R U . . .
C37 C 0.3425(3) 0.5499(3) 0.44064(11) 0.0362(8) Uani 1 1 d . U . . .
H37 H 0.340779 0.488160 0.438880 0.043 Uiso 1 1 calc R U . . .
C16 C 0.1176(3) 0.2978(3) 0.51744(11) 0.0312(7) Uani 1 1 d . U . . .
C4 C 0.0854(3) 0.6327(3) 0.43574(12) 0.0381(8) Uani 1 1 d . U . . .
H4 H 0.074967 0.671466 0.415687 0.046 Uiso 1 1 calc R U . . .
C62 C 0.4168(3) 0.2720(3) 0.58236(11) 0.0330(7) Uani 1 1 d . U . . .
C6 C 0.0882(3) 0.4903(3) 0.46028(10) 0.0307(7) Uani 1 1 d . U . . .
C74 C 0.1210(3) 0.5237(3) 0.49491(11) 0.0302(7) Uani 1 1 d . U . . .
C56 C 0.4419(3) 0.3984(3) 0.60910(11) 0.0321(7) Uani 1 1 d . U . . .
C75 C 0.1363(3) 0.6129(3) 0.50042(12) 0.0335(8) Uani 1 1 d . U . . .
H75 H 0.158778 0.635932 0.523821 0.040 Uiso 1 1 calc R U . . .
C67 C 0.3911(3) 0.2023(3) 0.55844(12) 0.0383(8) Uani 1 1 d . U . . .
H67 H 0.369910 0.211725 0.533323 0.046 Uiso 1 1 calc R U . . .
C51 C 0.4160(3) 0.6135(3) 0.57014(11) 0.0328(7) Uani 1 1 d . U . . .
C40 C 0.3501(3) 0.7359(3) 0.44493(12) 0.0419(8) Uani 1 1 d . U . . .
H40 H 0.353943 0.797644 0.446186 0.050 Uiso 1 1 calc R U . . .
C19 C 0.1431(3) 0.1576(3) 0.56548(12) 0.0373(8) Uani 1 1 d . U . . .
H19 H 0.151089 0.110037 0.581938 0.045 Uiso 1 1 calc R U . . .
C5 C 0.0687(3) 0.5447(3) 0.43004(12) 0.0349(8) Uani 1 1 d . U . . .
H5 H 0.045103 0.522170 0.406633 0.042 Uiso 1 1 calc R U . . .
C22 C 0.2324(3) 0.3773(3) 0.65530(11) 0.0362(7) Uani 1 1 d . U . . .
C23 C 0.2399(3) 0.2965(3) 0.67232(11) 0.0392(7) Uani 1 1 d . U . . .
C42 C 0.3940(3) 0.7948(3) 0.52683(13) 0.0438(8) Uani 1 1 d . U . . .
H42A H 0.362967 0.798562 0.548863 0.053 Uiso 1 1 calc R U . . .
H42B H 0.359644 0.835609 0.508655 0.053 Uiso 1 1 calc R U . . .
C52 C 0.4271(3) 0.6714(3) 0.59902(12) 0.0402(8) Uani 1 1 d . U . . .
H52 H 0.421347 0.732415 0.594992 0.048 Uiso 1 1 calc R U . . .
F9 F 0.4967(3) 0.0155(2) 0.76628(11) 0.1123(12) Uani 1 1 d . U . . .
C27 C 0.2506(3) 0.4558(3) 0.67432(12) 0.0417(8) Uani 1 1 d . U . . .
H27 H 0.245837 0.510856 0.662518 0.050 Uiso 1 1 calc R U . . .
C8 C 0.1230(3) 0.2916(3) 0.41967(12) 0.0431(8) Uani 1 1 d . U . . .
H8A H 0.169476 0.268157 0.440161 0.052 Uiso 1 1 calc R U . . .
H8B H 0.094866 0.241658 0.404826 0.052 Uiso 1 1 calc R U . . .
C28 C 0.2130(3) 0.1394(3) 0.65385(12) 0.0432(8) Uani 1 1 d . U . . .
H28A H 0.258976 0.126254 0.676176 0.052 Uiso 1 1 calc R U . . .
H28B H 0.233910 0.106265 0.633695 0.052 Uiso 1 1 calc R U . . .
C55 C 0.4545(3) 0.5498(3) 0.64012(12) 0.0398(8) Uani 1 1 d . U . . .
H55 H 0.468047 0.527728 0.664126 0.048 Uiso 1 1 calc R U . . .
C17 C 0.0968(3) 0.2137(3) 0.50476(12) 0.0364(8) Uani 1 1 d . U . . .
H17 H 0.073442 0.203939 0.479813 0.044 Uiso 1 1 calc R U . . .
C64 C 0.4535(3) 0.1723(3) 0.63418(13) 0.0441(8) Uani 1 1 d . U . . .
H64 H 0.474359 0.162115 0.659266 0.053 Uiso 1 1 calc R U . . .
C38 C 0.3257(3) 0.6025(3) 0.41063(12) 0.0426(8) Uani 1 1 d . U . . .
H38 H 0.310763 0.575847 0.387481 0.051 Uiso 1 1 calc R U . . .
C24 C 0.2664(3) 0.2898(3) 0.71010(12) 0.0454(8) Uani 1 1 d . U . . .
H24 H 0.271687 0.234952 0.722020 0.055 Uiso 1 1 calc R U . . .
C29 C 0.1112(4) 0.1099(3) 0.65876(13) 0.0495(9) Uani 1 1 d . U . . .
H29A H 0.085571 0.149777 0.675847 0.059 Uiso 1 1 calc R U . . .
H29B H 0.067558 0.113307 0.635201 0.059 Uiso 1 1 calc R U . . .
C18 C 0.1101(3) 0.1447(3) 0.52854(12) 0.0394(8) Uani 1 1 d . U . . .
H18 H 0.096560 0.087224 0.519717 0.047 Uiso 1 1 calc R U . . .
C57 C 0.4962(3) 0.3504(3) 0.67507(11) 0.0419(8) Uani 1 1 d . U . . .
H57A H 0.477830 0.299327 0.688691 0.050 Uiso 1 1 calc R U . . .
H57B H 0.465200 0.402635 0.683856 0.050 Uiso 1 1 calc R U . . .
F11 F 0.4639(3) 0.2008(3) 0.73239(13) 0.1235(13) Uani 1 1 d . U . . .
C43 C 0.4998(4) 0.8225(3) 0.53614(15) 0.0519(9) Uani 1 1 d . U . . .
H43A H 0.534464 0.781563 0.554153 0.062 Uiso 1 1 calc R U . . .
H43B H 0.530756 0.819693 0.514069 0.062 Uiso 1 1 calc R U . . .
C53 C 0.4467(3) 0.6382(3) 0.63383(12) 0.0434(8) Uani 1 1 d . U . . .
H53 H 0.454887 0.677182 0.653820 0.052 Uiso 1 1 calc R U . . .
C9 C 0.1769(3) 0.3492(3) 0.39693(13) 0.0486(9) Uani 1 1 d . U . . .
H9A H 0.204973 0.399070 0.411812 0.058 Uiso 1 1 calc R U . . .
H9B H 0.130233 0.372767 0.376505 0.058 Uiso 1 1 calc R U . . .
C26 C 0.2763(3) 0.4477(3) 0.71160(12) 0.0470(9) Uani 1 1 d . U . . .
H26 H 0.288817 0.499041 0.725803 0.056 Uiso 1 1 calc R U . . .
C58 C 0.6058(3) 0.3614(4) 0.68232(12) 0.0486(9) Uani 1 1 d . U . . .
H58A H 0.635959 0.316829 0.668482 0.058 Uiso 1 1 calc R U . . .
H58B H 0.622836 0.419505 0.673619 0.058 Uiso 1 1 calc R U . . .
C25 C 0.2842(4) 0.3666(3) 0.72897(13) 0.0494(9) Uani 1 1 d . U . . .
H25 H 0.302444 0.364564 0.754539 0.059 Uiso 1 1 calc R U . . .
F7 F 0.3833(3) 0.0822(3) 0.72734(13) 0.1303(12) Uani 1 1 d . U . . .
C39 C 0.3295(3) 0.6929(3) 0.41253(12) 0.0451(8) Uani 1 1 d . U . . .
H39 H 0.317468 0.725778 0.390748 0.054 Uiso 1 1 calc R U . . .
C66 C 0.3981(3) 0.1198(3) 0.57301(13) 0.0454(9) Uani 1 1 d . U . . .
H66 H 0.381430 0.071133 0.557544 0.055 Uiso 1 1 calc R U . . .
F10 F 0.5744(3) 0.1362(3) 0.77631(14) 0.1231(12) Uani 1 1 d . U . . .
C59 C 0.6468(4) 0.3529(4) 0.72214(13) 0.0590(10) Uani 1 1 d . U . . .
H59A H 0.608869 0.391136 0.736032 0.071 Uiso 1 1 calc R U . . .
H59B H 0.636923 0.292084 0.729686 0.071 Uiso 1 1 calc R U . . .
C10 C 0.2588(4) 0.3013(4) 0.38171(14) 0.0577(9) Uani 1 1 d . U . . .
H10A H 0.308807 0.282675 0.402077 0.069 Uiso 1 1 calc R U . . .
H10B H 0.231962 0.248356 0.368706 0.069 Uiso 1 1 calc R U . . .
C65 C 0.4294(3) 0.1054(3) 0.61028(13) 0.0472(9) Uani 1 1 d . U . . .
H65 H 0.433928 0.047235 0.619087 0.057 Uiso 1 1 calc R U . . .
C30 C 0.1113(4) 0.0174(3) 0.67312(15) 0.0607(9) Uani 1 1 d . U . . .
H30A H 0.144266 0.016901 0.698590 0.073 Uiso 1 1 calc R U . . .
H30B H 0.149544 -0.019887 0.658939 0.073 Uiso 1 1 calc R U . . .
C44 C 0.5089(4) 0.9132(3) 0.55116(17) 0.0644(10) Uani 1 1 d . U . . .
H44A H 0.470213 0.917918 0.571148 0.077 Uiso 1 1 calc R U . . .
H44B H 0.481539 0.954788 0.531983 0.077 Uiso 1 1 calc R U . . .
C14 C 0.1927(5) 0.3156(4) 0.29884(16) 0.0766(12) Uani 1 1 d . U . . .
H14A H 0.152280 0.278666 0.312309 0.092 Uiso 1 1 calc R U . . .
H14B H 0.244778 0.278287 0.291865 0.092 Uiso 1 1 calc R U . . .
F8 F 0.4300(4) 0.1385(4) 0.78050(12) 0.1450(13) Uani 1 1 d . U . . .
C69 C 0.8453(5) 0.2401(6) 0.8414(2) 0.1060(18) Uani 1 1 d . U . . .
H69A H 0.839386 0.304278 0.842531 0.127 Uiso 1 1 calc R U . . .
H69B H 0.838934 0.216538 0.865598 0.127 Uiso 1 1 calc R U . . .
C31 C 0.0098(5) -0.0224(4) 0.67154(19) 0.0804(10) Uani 1 1 d . U . . .
H31A H -0.016190 -0.035121 0.645888 0.097 Uiso 1 1 calc R U . . .
H31B H 0.016626 -0.078702 0.684625 0.097 Uiso 1 1 calc R U . . .
C49 C 0.8981(4) 1.0899(4) 0.5696(2) 0.0829(18) Uani 1 1 d . U . . .
H49A H 0.932320 1.078728 0.549099 0.124 Uiso 1 1 calc R U . . .
H49B H 0.932642 1.061119 0.591323 0.124 Uiso 1 1 calc R U . . .
H49C H 0.895713 1.152825 0.573927 0.124 Uiso 1 1 calc R U . . .
C48 C 0.7993(4) 1.0556(4) 0.5616(2) 0.0791(12) Uani 1 1 d . U . . .
H48A H 0.765222 1.086180 0.539912 0.095 Uiso 1 1 calc R U . . .
H48B H 0.764950 1.069960 0.582070 0.095 Uiso 1 1 calc R U . . .
C47 C 0.7907(4) 0.9615(4) 0.55496(19) 0.0789(10) Uani 1 1 d . U . . .
H47A H 0.817469 0.930695 0.577625 0.095 Uiso 1 1 calc R U . . .
H47B H 0.831616 0.945811 0.536514 0.095 Uiso 1 1 calc R U . . .
F12 F 0.5382(4) 0.0829(4) 0.72110(13) 0.1647(13) Uani 1 1 d . U . . .
C60 C 0.7512(4) 0.3747(5) 0.73239(16) 0.0768(10) Uani 1 1 d . U . . .
H60A H 0.757579 0.438798 0.730856 0.092 Uiso 1 1 calc R U . . .
H60B H 0.770636 0.358420 0.758143 0.092 Uiso 1 1 calc R U . . .
C45 C 0.6168(4) 0.9393(4) 0.56569(19) 0.0780(10) Uani 1 1 d . U . . .
H45A H 0.617134 1.001488 0.572817 0.094 Uiso 1 1 calc R U . . .
H45B H 0.638205 0.905233 0.588005 0.094 Uiso 1 1 calc R U . . .
C12 C 0.2383(5) 0.3858(4) 0.32344(16) 0.0750(10) Uani 1 1 d . U . . .
H12A H 0.185715 0.420984 0.331260 0.090 Uiso 1 1 calc R U . . .
H12B H 0.275073 0.424655 0.309333 0.090 Uiso 1 1 calc R U . . .
C32 C -0.0591(5) 0.0284(5) 0.6860(2) 0.0916(11) Uani 1 1 d . U . . .
H32A H -0.069539 0.083361 0.671985 0.110 Uiso 1 1 calc R U . . .
H32B H -0.032314 0.043915 0.711294 0.110 Uiso 1 1 calc R U . . .
C1 C 0.9785(10) 0.4154(9) 0.6680(3) 0.0848(10) Uani 0.5 1 d D U P A 2
H1A H 0.910099 0.413732 0.656772 0.127 Uiso 0.5 1 calc R U P A 2
H1B H 1.015386 0.372516 0.656264 0.127 Uiso 0.5 1 calc R U P A 2
H1C H 1.004874 0.473762 0.665250 0.127 Uiso 0.5 1 calc R U P A 2
C11 C 0.3053(4) 0.3567(4) 0.35659(15) 0.0688(10) Uani 1 1 d . U . . .
H11A H 0.359652 0.323663 0.348933 0.083 Uiso 1 1 calc R U . . .
H11B H 0.333147 0.408906 0.369926 0.083 Uiso 1 1 calc R U . . .
C46 C 0.6884(5) 0.9282(4) 0.5423(2) 0.0829(10) Uani 1 1 d . U . . .
H46A H 0.663704 0.957121 0.518974 0.099 Uiso 1 1 calc R U . . .
H46B H 0.692897 0.865081 0.537210 0.099 Uiso 1 1 calc R U . . .
C13 C 0.1301(6) 0.3486(5) 0.26473(17) 0.099(2) Uani 1 1 d . U . . .
H13A H 0.104767 0.298942 0.249624 0.149 Uiso 1 1 calc R U . . .
H13B H 0.169271 0.385599 0.251235 0.149 Uiso 1 1 calc R U . . .
H13C H 0.075858 0.382529 0.271250 0.149 Uiso 1 1 calc R U . . .
C35 C -0.2722(6) 0.1048(5) 0.6676(2) 0.1042(19) Uani 1 1 d . U . . .
H35A H -0.304769 0.073712 0.646137 0.156 Uiso 1 1 calc R U . . .
H35B H -0.218935 0.139950 0.660929 0.156 Uiso 1 1 calc R U . . .
H35C H -0.318885 0.142892 0.676943 0.156 Uiso 1 1 calc R U . . .
C61 C 0.8172(5) 0.3380(5) 0.71312(18) 0.0894(9) Uani 1 1 d . U . . .
H61A H 0.796271 0.347421 0.686856 0.107 Uiso 0.5 1 calc R U P B 1
H61B H 0.821698 0.274434 0.717681 0.107 Uiso 0.5 1 calc R U P B 1
H61C H 0.810772 0.372019 0.690361 0.107 Uiso 0.5 1 calc R U P C 2
H61D H 0.790740 0.279455 0.706159 0.107 Uiso 0.5 1 calc R U P C 2
C33 C -0.1599(5) -0.0180(5) 0.6855(2) 0.0992(11) Uani 1 1 d . U . . .
H33A H -0.182833 -0.040914 0.660860 0.119 Uiso 1 1 calc R U . . .
H33B H -0.151624 -0.068052 0.702417 0.119 Uiso 1 1 calc R U . . .
C2 C 0.9865(10) 0.3936(10) 0.7083(3) 0.0892(9) Uani 0.5 1 d D U P A 2
H2A H 1.055650 0.379328 0.716674 0.107 Uiso 0.5 1 calc R U P A 2
H2B H 0.973678 0.448752 0.720505 0.107 Uiso 0.5 1 calc R U P A 2
C68 C 0.4726(5) -0.1286(5) 0.68818(19) 0.0938(16) Uani 1 1 d . U . . .
H68A H 0.465787 -0.180943 0.703056 0.113 Uiso 1 1 calc R U . . .
H68B H 0.481111 -0.077256 0.704450 0.113 Uiso 1 1 calc R U . . .
C34 C -0.2327(6) 0.0409(5) 0.6958(2) 0.1010(13) Uani 1 1 d . U . . .
H34A H -0.203679 0.073195 0.717754 0.121 Uiso 1 1 calc R U . . .
H34B H -0.287220 0.005801 0.702143 0.121 Uiso 1 1 calc R U . . .
C70 C 0.9220(9) 0.3833(11) 0.7259(4) 0.0875(9) Uani 0.5 1 d . U P D 1
H70A H 0.917141 0.447540 0.723648 0.105 Uiso 0.5 1 calc R U P D 1
H70B H 0.947506 0.368304 0.751398 0.105 Uiso 0.5 1 calc R U P D 1
C71 C 0.9279(9) 0.3237(11) 0.7242(4) 0.0893(9) Uani 0.5 1 d . U P A 2
H71A H 0.944320 0.324577 0.750923 0.107 Uiso 0.5 1 calc R U P A 2
H71B H 0.945695 0.265700 0.715621 0.107 Uiso 0.5 1 calc R U P A 2
C72 C 0.9893(10) 0.3453(11) 0.6997(3) 0.0877(9) Uani 0.5 1 d . U P D 1
H72A H 1.049401 0.380530 0.704650 0.105 Uiso 0.5 1 calc R U P D 1
H72B H 1.007248 0.286509 0.709395 0.105 Uiso 0.5 1 calc R U P D 1
C73 C 0.9744(9) 0.3349(10) 0.6640(3) 0.0815(17) Uani 0.5 1 d . U P D 1
H73A H 0.944444 0.277839 0.658007 0.122 Uiso 0.5 1 calc R U P D 1
H73B H 1.036598 0.338095 0.654990 0.122 Uiso 0.5 1 calc R U P D 1
H73C H 0.931105 0.380923 0.652781 0.122 Uiso 0.5 1 calc R U P D 1

loop_
_atom_site_aniso_label
_atom_site_aniso_U_11
_atom_site_aniso_U_22
_atom_site_aniso_U_33
_atom_site_aniso_U_23
_atom_site_aniso_U_13
_atom_site_aniso_U_12
Pt2 0.02238(6) 0.03156(7) 0.02774(7) -0.00122(6) 0.00340(6) 0.00068(6)
Pt1 0.02375(7) 0.02995(7) 0.03290(7) -0.00357(6) 0.00455(6) -0.00082(6)
Cl03 0.0409(5) 0.0370(5) 0.0302(5) -0.0069(4) 0.0005(4) 0.0029(4)
Cl04 0.0382(5) 0.0326(5) 0.0421(5) -0.0087(4) 0.0024(5) -0.0004(4)
P1 0.0484(6) 0.0302(5) 0.0480(6) -0.0062(5) 0.0053(5) -0.0040(5)
P2 0.0621(7) 0.0489(7) 0.0410(6) 0.0137(5) 0.0077(6) 0.0088(6)
Cl1 0.1039(12) 0.0918(13) 0.1143(14) 0.0059(12) -0.0074(11) -0.0008(11)
Cl4 0.1149(13) 0.1107(15) 0.0975(12) -0.0088(12) 0.0201(11) -0.0062(13)
Cl3 0.0968(12) 0.1158(15) 0.1446(17) 0.0277(14) -0.0193(12) -0.0288(12)
Cl2 0.0942(12) 0.207(3) 0.1178(16) -0.0021(18) 0.0129(12) 0.0260(16)
N8 0.0273(12) 0.0337(10) 0.0302(10) -0.0030(9) 0.0029(11) 0.0006(11)
F4 0.0706(15) 0.0682(17) 0.0639(16) 0.0091(14) -0.0026(14) 0.0121(14)
N1 0.0216(12) 0.0300(11) 0.0334(11) -0.0028(9) 0.0062(11) 0.0036(11)
N4 0.0295(12) 0.0354(11) 0.0345(10) -0.0005(9) 0.0038(11) 0.0006(12)
N9 0.0265(13) 0.0333(11) 0.0318(11) -0.0009(10) 0.0055(12) -0.0027(12)
N3 0.0257(12) 0.0301(10) 0.0337(10) -0.0033(9) 0.0059(11) -0.0001(11)
F2 0.0654(14) 0.0640(16) 0.0706(16) 0.0077(13) 0.0209(12) -0.0066(13)
F3 0.101(2) 0.0479(14) 0.0635(14) -0.0204(12) 0.0216(14) -0.0117(14)
N2 0.0244(12) 0.0366(11) 0.0328(11) -0.0016(9) 0.0064(11) 0.0000(11)
N10 0.0345(13) 0.0413(11) 0.0314(11) 0.0042(10) 0.0074(11) 0.0027(12)
N6 0.0222(13) 0.0367(11) 0.0350(11) 0.0004(10) -0.0005(12) -0.0023(12)
N7 0.0310(12) 0.0357(11) 0.0433(11) 0.0038(10) 0.0073(12) 0.0034(11)
F1 0.0622(15) 0.0597(16) 0.0934(19) 0.0092(14) -0.0100(15) 0.0095(13)
F5 0.0786(15) 0.0576(16) 0.0987(18) 0.0048(14) 0.0294(14) -0.0205(13)
F6 0.113(2) 0.0480(14) 0.0621(14) -0.0201(12) 0.0011(15) 0.0028(15)
N5 0.0388(13) 0.0382(11) 0.0369(11) 0.0046(10) 0.0058(12) -0.0016(12)
C15 0.0232(13) 0.0314(11) 0.0329(11) -0.0025(10) 0.0068(12) 0.0021(12)
C54 0.0309(14) 0.0380(11) 0.0303(12) -0.0021(10) 0.0027(13) -0.0014(13)
C21 0.0314(14) 0.0348(12) 0.0359(11) 0.0036(10) 0.0061(13) -0.0023(13)
C36 0.0229(13) 0.0414(12) 0.0353(11) 0.0061(10) 0.0039(12) 0.0014(13)
C41 0.0248(13) 0.0424(12) 0.0416(11) 0.0056(11) 0.0092(13) 0.0054(13)
C7 0.0324(14) 0.0439(15) 0.0369(14) -0.0053(13) 0.0020(12) -0.0001(14)
C63 0.0341(14) 0.0385(11) 0.0371(12) 0.0041(11) 0.0096(13) 0.0031(13)
C50 0.0266(13) 0.0333(11) 0.0382(11) 0.0015(10) 0.0053(13) -0.0002(13)
C20 0.0299(14) 0.0330(12) 0.0374(11) 0.0008(10) 0.0084(13) -0.0018(13)
C3 0.0307(15) 0.0331(14) 0.0479(15) 0.0033(12) 0.0090(14) 0.0040(14)
C37 0.0268(15) 0.0475(15) 0.0348(13) 0.0053(12) 0.0065(14) 0.0010(14)
C16 0.0278(13) 0.0313(11) 0.0353(12) -0.0036(10) 0.0072(12) -0.0005(12)
C4 0.0331(15) 0.0398(14) 0.0427(14) 0.0067(14) 0.0094(14) 0.0026(15)
C62 0.0289(13) 0.0343(11) 0.0371(12) 0.0020(10) 0.0089(13) 0.0021(13)
C6 0.0224(13) 0.0375(11) 0.0336(12) 0.0005(10) 0.0085(12) 0.0010(12)
C74 0.0227(13) 0.0329(11) 0.0358(12) -0.0014(11) 0.0072(12) 0.0027(12)
C56 0.0280(13) 0.0371(11) 0.0310(11) -0.0006(10) 0.0037(12) -0.0023(13)
C75 0.0252(14) 0.0335(13) 0.0426(14) -0.0008(12) 0.0075(14) 0.0027(13)
C67 0.0384(16) 0.0346(13) 0.0427(14) -0.0020(12) 0.0095(15) 0.0037(15)
C51 0.0284(13) 0.0341(12) 0.0362(11) -0.0033(10) 0.0057(13) -0.0015(13)
C40 0.0330(16) 0.0476(15) 0.0462(14) 0.0114(12) 0.0095(15) 0.0078(15)
C19 0.0381(16) 0.0317(13) 0.0430(14) -0.0013(13) 0.0096(15) -0.0015(14)
C5 0.0269(14) 0.0418(14) 0.0377(14) 0.0023(12) 0.0099(14) 0.0049(14)
C22 0.0328(14) 0.0418(12) 0.0337(11) 0.0007(10) 0.0038(13) -0.0014(13)
C23 0.0374(14) 0.0432(12) 0.0362(11) 0.0022(11) 0.0038(13) -0.0022(14)
C42 0.0429(15) 0.0355(13) 0.0540(17) 0.0004(14) 0.0105(16) 0.0042(14)
C52 0.0433(16) 0.0346(14) 0.0424(13) -0.0071(12) 0.0057(15) -0.0025(15)
F9 0.124(3) 0.0630(15) 0.129(2) 0.0359(15) -0.044(2) -0.0063(16)
C27 0.0410(16) 0.0459(14) 0.0373(14) -0.0017(13) 0.0029(15) -0.0048(15)
C8 0.0388(15) 0.0513(17) 0.0390(15) -0.0052(13) 0.0050(12) 0.0068(14)
C28 0.0469(15) 0.0400(13) 0.0422(16) 0.0071(13) 0.0050(15) 0.0001(14)
C55 0.0439(16) 0.0422(14) 0.0322(13) -0.0079(12) 0.0023(15) -0.0046(15)
C17 0.0357(16) 0.0340(13) 0.0407(14) -0.0072(12) 0.0097(14) -0.0055(14)
C64 0.0472(17) 0.0412(14) 0.0454(15) 0.0097(12) 0.0116(15) 0.0049(16)
C38 0.0362(16) 0.0555(15) 0.0363(14) 0.0079(14) 0.0067(15) 0.0023(16)
C24 0.0440(17) 0.0537(15) 0.0369(13) 0.0054(13) 0.0010(15) -0.0060(16)
C29 0.0575(16) 0.0441(15) 0.0468(17) 0.0079(15) 0.0079(16) -0.0102(14)
C18 0.0422(16) 0.0318(14) 0.0455(14) -0.0051(13) 0.0110(15) -0.0039(15)
C57 0.0455(15) 0.0507(17) 0.0297(13) 0.0031(14) 0.0064(14) 0.0024(16)
F11 0.129(3) 0.0800(16) 0.155(2) 0.0587(16) 0.002(2) 0.0080(17)
C43 0.0493(15) 0.0387(15) 0.0707(19) -0.0088(15) 0.0188(16) -0.0023(14)
C53 0.0491(17) 0.0415(14) 0.0385(14) -0.0126(14) 0.0032(16) -0.0057(16)
C9 0.0425(15) 0.0576(18) 0.0465(16) -0.0027(15) 0.0096(12) 0.0075(15)
C26 0.0469(17) 0.0546(15) 0.0383(14) -0.0050(14) 0.0029(16) -0.0073(16)
C58 0.0486(15) 0.0596(18) 0.0358(15) 0.0020(16) 0.0014(14) 0.0054(17)
C25 0.0486(17) 0.0610(16) 0.0374(15) -0.0001(13) 0.0028(16) -0.0063(17)
F7 0.1123(18) 0.104(2) 0.146(2) 0.016(2) -0.0668(17) -0.0054(18)
C39 0.0388(16) 0.0550(15) 0.0415(14) 0.0138(14) 0.0058(15) 0.0066(16)
C66 0.0512(17) 0.0348(14) 0.0516(15) 0.0007(14) 0.0121(16) 0.0045(16)
F10 0.1039(18) 0.085(2) 0.161(2) 0.005(2) -0.0407(18) -0.0127(18)
C59 0.0598(15) 0.072(2) 0.0406(16) 0.0038(17) -0.0052(15) 0.0057(18)
C10 0.0507(16) 0.0670(19) 0.0578(16) -0.0052(15) 0.0163(13) 0.0118(16)
C65 0.0541(18) 0.0371(14) 0.0535(15) 0.0069(13) 0.0175(16) 0.0062(16)
C30 0.0753(15) 0.0467(16) 0.0616(18) 0.0106(16) 0.0154(16) -0.0118(15)
C44 0.0627(15) 0.0458(16) 0.088(2) -0.0172(17) 0.0228(17) -0.0069(16)
C14 0.078(2) 0.090(2) 0.0650(19) 0.0111(19) 0.0226(18) 0.014(2)
F8 0.156(2) 0.196(3) 0.0955(17) -0.0060(19) 0.0600(16) 0.046(2)
C69 0.082(2) 0.135(4) 0.097(3) 0.003(3) 0.000(2) 0.009(3)
C31 0.0872(16) 0.0648(18) 0.092(2) 0.0195(18) 0.0232(17) -0.0203(15)
C49 0.064(2) 0.070(3) 0.111(4) 0.012(3) 0.002(3) -0.017(2)
C48 0.060(2) 0.0671(19) 0.110(3) -0.012(2) 0.013(2) -0.0076(18)
C47 0.0613(16) 0.0668(17) 0.109(2) -0.0178(19) 0.0159(18) -0.0070(16)
F12 0.188(2) 0.211(3) 0.1139(18) 0.008(2) 0.0835(16) 0.068(2)
C60 0.0670(14) 0.099(2) 0.0585(18) 0.0044(19) -0.0098(14) -0.0014(17)
C45 0.0707(15) 0.0609(19) 0.105(2) -0.0260(18) 0.0236(15) -0.0178(16)
C12 0.076(2) 0.085(2) 0.0698(16) 0.0070(16) 0.0306(16) 0.0102(19)
C32 0.0889(15) 0.082(2) 0.108(2) 0.0203(19) 0.0294(17) -0.0177(17)
C1 0.0825(15) 0.0887(15) 0.0830(13) 0.0000(12) 0.0118(12) 0.0012(12)
C11 0.0653(18) 0.078(2) 0.0687(16) -0.0052(17) 0.0285(13) 0.0066(17)
C46 0.0660(15) 0.0705(19) 0.114(2) -0.025(2) 0.0210(16) -0.0120(16)
C13 0.114(4) 0.115(4) 0.068(3) 0.015(3) 0.013(2) 0.022(4)
C35 0.095(4) 0.106(3) 0.116(4) 0.017(3) 0.031(3) -0.010(3)
C61 0.0706(12) 0.1213(18) 0.0723(17) -0.0003(17) -0.0015(14) 0.0002(15)
C33 0.0913(16) 0.093(2) 0.118(2) 0.021(2) 0.0304(18) -0.0195(15)
C2 0.0720(16) 0.1152(17) 0.0770(15) -0.0008(16) 0.0013(16) 0.0021(15)
C68 0.099(2) 0.091(3) 0.088(3) 0.003(3) 0.0046(19) -0.007(3)
C34 0.0909(19) 0.101(2) 0.116(3) 0.017(2) 0.030(2) -0.019(2)
C70 0.0704(14) 0.1162(17) 0.0729(15) -0.0008(15) 0.0017(14) 0.0017(15)
C71 0.0715(14) 0.1184(16) 0.0744(15) 0.0007(15) 0.0008(15) 0.0016(15)
C72 0.0713(15) 0.1142(18) 0.0745(15) -0.0008(17) 0.0017(15) 0.0027(17)
C73 0.064(3) 0.109(4) 0.070(2) 0.005(3) 0.006(3) 0.004(3)

loop_
_atom_type_symbol
_atom_type_description
_atom_type_scat_dispersion_real
_atom_type_scat_dispersion_imag
_atom_type_scat_source
C C 0.0033 0.0016 'International Tables Vol C Tables 4.2.6.8 and 6.1.1.4'
H H 0.0000 0.0000 'International Tables Vol C Tables 4.2.6.8 and 6.1.1.4'
Cl Cl 0.1484 0.1585 'International Tables Vol C Tables 4.2.6.8 and 6.1.1.4'
F F 0.0171 0.0103 'International Tables Vol C Tables 4.2.6.8 and 6.1.1.4'
N N 0.0061 0.0033 'International Tables Vol C Tables 4.2.6.8 and 6.1.1.4'
P P 0.1023 0.0942 'International Tables Vol C Tables 4.2.6.8 and 6.1.1.4'
Pt Pt -1.7033 8.3905 'International Tables Vol C Tables 4.2.6.8 and 6.1.1.4'

loop_
_geom_angle_atom_site_label_1
_geom_angle_atom_site_label_2
_geom_angle_atom_site_label_3
_geom_angle
_geom_angle_site_symmetry_1
_geom_angle_site_symmetry_3
_geom_angle_publ_flag
N8 Pt2 Cl03 178.58(10) . . ?
N8 Pt2 N9 80.29(13) . . ?
N8 Pt2 N6 80.53(14) . . ?
N9 Pt2 Cl03 100.05(10) . . ?
N6 Pt2 Cl03 99.14(10) . . ?
N6 Pt2 N9 160.80(13) . . ?
N1 Pt1 Cl04 99.26(10) . . ?
N4 Pt1 Cl04 99.86(10) . . ?
N4 Pt1 N1 160.84(13) . . ?
N3 Pt1 Cl04 177.83(10) . . ?
N3 Pt1 N1 80.84(13) . . ?
N3 Pt1 N4 80.00(13) . . ?
F4 P1 F2 90.01(18) . . ?
F4 P1 F1 179.1(2) . . ?
F4 P1 F5 90.40(19) . . ?
F4 P1 F6 89.04(18) . . ?
F2 P1 F1 89.76(18) . . ?
F2 P1 F5 179.4(2) . . ?
F2 P1 F6 90.75(19) . . ?
F3 P1 F4 90.67(18) . . ?
F3 P1 F2 89.56(18) . . ?
F3 P1 F1 90.22(18) . . ?
F3 P1 F5 90.00(19) . . ?
F3 P1 F6 179.57(19) . . ?
F5 P1 F1 89.84(19) . . ?
F6 P1 F1 90.07(18) . . ?
F6 P1 F5 89.70(19) . . ?
F9 P2 F11 177.6(3) . . ?
F9 P2 F10 86.6(2) . . ?
F11 P2 F10 93.8(2) . . ?
F7 P2 F9 92.5(2) . . ?
F7 P2 F11 87.3(2) . . ?
F7 P2 F10 175.4(3) . . ?
F8 P2 F9 92.8(3) . . ?
F8 P2 F11 89.6(3) . . ?
F8 P2 F7 92.1(3) . . ?
F8 P2 F10 83.4(3) . . ?
F8 P2 F12 174.3(3) . . ?
F12 P2 F9 88.4(3) . . ?
F12 P2 F11 89.2(3) . . ?
F12 P2 F7 93.4(3) . . ?
F12 P2 F10 91.1(3) . . ?
C54 N8 Pt2 118.5(3) . . ?
C54 N8 C51 123.5(3) . . ?
C51 N8 Pt2 117.8(3) . . ?
C15 N1 Pt1 112.4(3) . . ?
C15 N1 C74 107.1(3) . . ?
C74 N1 Pt1 140.5(3) . . ?
C21 N4 Pt1 113.2(3) . . ?
C21 N4 C22 106.2(3) . . ?
C22 N4 Pt1 140.6(3) . . ?
C62 N9 Pt2 140.0(3) . . ?
C56 N9 Pt2 112.5(3) . . ?
C56 N9 C62 107.4(3) . . ?
C20 N3 Pt1 119.9(3) . . ?
C20 N3 C16 122.2(3) . . ?
C16 N3 Pt1 117.8(3) . . ?
C15 N2 C7 127.4(4) . . ?
C15 N2 C6 106.7(3) . . ?
C6 N2 C7 125.8(3) . . ?
C63 N10 C57 123.8(4) . . ?
C56 N10 C63 106.5(3) . . ?
C56 N10 C57 129.5(4) . . ?
C36 N6 Pt2 140.3(3) . . ?
C50 N6 Pt2 113.0(3) . . ?
C50 N6 C36 106.7(3) . . ?
C41 N7 C42 125.1(4) . . ?
C50 N7 C41 106.5(4) . . ?
C50 N7 C42 128.4(4) . . ?
C21 N5 C23 106.5(4) . . ?
C21 N5 C28 129.5(4) . . ?
C23 N5 C28 123.9(4) . . ?
N1 C15 N2 111.5(3) . . ?
N1 C15 C16 119.2(3) . . ?
N2 C15 C16 129.3(4) . . ?
N8 C54 C56 110.6(3) . . ?
N8 C54 C55 119.1(4) . . ?
C55 C54 C56 130.3(4) . . ?
N4 C21 N5 111.7(4) . . ?
N4 C21 C20 118.0(4) . . ?
N5 C21 C20 130.2(4) . . ?
N6 C36 C41 107.7(4) . . ?
N6 C36 C37 131.1(4) . . ?
C41 C36 C37 121.1(4) . . ?
N7 C41 C36 106.8(4) . . ?
N7 C41 C40 131.5(4) . . ?
C40 C41 C36 121.6(4) . . ?
N2 C7 H7A 109.2 . . ?
N2 C7 H7B 109.2 . . ?
N2 C7 C8 111.8(3) . . ?
H7A C7 H7B 107.9 . . ?
C8 C7 H7A 109.2 . . ?
C8 C7 H7B 109.2 . . ?
N10 C63 C62 107.4(4) . . ?
N10 C63 C64 131.1(4) . . ?
C62 C63 C64 121.5(4) . . ?
N6 C50 N7 112.2(4) . . ?
N6 C50 C51 117.7(4) . . ?
N7 C50 C51 130.1(4) . . ?
N3 C20 C21 108.8(3) . . ?
N3 C20 C19 120.9(4) . . ?
C19 C20 C21 130.2(4) . . ?
C4 C3 H3 119.0 . . ?
C75 C3 H3 119.0 . . ?
C75 C3 C4 122.0(4) . . ?
C36 C37 H37 122.0 . . ?
C38 C37 C36 115.9(4) . . ?
C38 C37 H37 122.0 . . ?
N3 C16 C15 109.7(3) . . ?
N3 C16 C17 118.3(4) . . ?
C17 C16 C15 132.0(4) . . ?
C3 C4 H4 119.3 . . ?
C5 C4 C3 121.4(4) . . ?
C5 C4 H4 119.3 . . ?
N9 C62 C63 107.6(4) . . ?
N9 C62 C67 131.2(4) . . ?
C63 C62 C67 121.1(4) . . ?
N2 C6 C74 107.1(3) . . ?
N2 C6 C5 131.4(4) . . ?
C5 C6 C74 121.5(4) . . ?
N1 C74 C6 107.6(3) . . ?
N1 C74 C75 131.4(4) . . ?
C75 C74 C6 121.0(4) . . ?
N9 C56 N10 111.1(4) . . ?
N9 C56 C54 117.9(3) . . ?
N10 C56 C54 130.9(4) . . ?
C3 C75 C74 117.1(4) . . ?
C3 C75 H75 121.5 . . ?
C74 C75 H75 121.5 . . ?
C62 C67 H67 121.5 . . ?
C66 C67 C62 117.0(4) . . ?
C66 C67 H67 121.5 . . ?
N8 C51 C50 110.7(3) . . ?
N8 C51 C52 119.0(4) . . ?
C52 C51 C50 130.3(4) . . ?
C41 C40 H40 121.8 . . ?
C39 C40 C41 116.5(4) . . ?
C39 C40 H40 121.8 . . ?
C20 C19 H19 121.1 . . ?
C20 C19 C18 117.7(4) . . ?
C18 C19 H19 121.1 . . ?
C4 C5 C6 116.9(4) . . ?
C4 C5 H5 121.5 . . ?
C6 C5 H5 121.5 . . ?
N4 C22 C27 129.8(4) . . ?
C23 C22 N4 107.6(4) . . ?
C23 C22 C27 122.6(4) . . ?
N5 C23 C22 108.0(4) . . ?
N5 C23 C24 131.1(4) . . ?
C22 C23 C24 120.9(4) . . ?
N7 C42 H42A 109.1 . . ?
N7 C42 H42B 109.1 . . ?
N7 C42 C43 112.4(4) . . ?
H42A C42 H42B 107.9 . . ?
C43 C42 H42A 109.1 . . ?
C43 C42 H42B 109.1 . . ?
C51 C52 H52 120.7 . . ?
C53 C52 C51 118.5(4) . . ?
C53 C52 H52 120.7 . . ?
C22 C27 H27 122.3 . . ?
C26 C27 C22 115.5(4) . . ?
C26 C27 H27 122.3 . . ?
C7 C8 H8A 109.1 . . ?
C7 C8 H8B 109.1 . . ?
H8A C8 H8B 107.8 . . ?
C9 C8 C7 112.7(4) . . ?
C9 C8 H8A 109.1 . . ?
C9 C8 H8B 109.1 . . ?
N5 C28 H28A 109.2 . . ?
N5 C28 H28B 109.2 . . ?
N5 C28 C29 112.0(4) . . ?
H28A C28 H28B 107.9 . . ?
C29 C28 H28A 109.2 . . ?
C29 C28 H28B 109.2 . . ?
C54 C55 H55 120.8 . . ?
C53 C55 C54 118.5(4) . . ?
C53 C55 H55 120.8 . . ?
C16 C17 H17 120.2 . . ?
C18 C17 C16 119.6(4) . . ?
C18 C17 H17 120.2 . . ?
C63 C64 H64 121.9 . . ?
C65 C64 C63 116.3(4) . . ?
C65 C64 H64 121.9 . . ?
C37 C38 H38 118.5 . . ?
C37 C38 C39 123.0(4) . . ?
C39 C38 H38 118.5 . . ?
C23 C24 H24 121.6 . . ?
C25 C24 C23 116.8(4) . . ?
C25 C24 H24 121.6 . . ?
C28 C29 H29A 109.3 . . ?
C28 C29 H29B 109.3 . . ?
H29A C29 H29B 107.9 . . ?
C30 C29 C28 111.7(4) . . ?
C30 C29 H29A 109.3 . . ?
C30 C29 H29B 109.3 . . ?
C19 C18 H18 119.4 . . ?
C17 C18 C19 121.2(4) . . ?
C17 C18 H18 119.4 . . ?
N10 C57 H57A 109.3 . . ?
N10 C57 H57B 109.3 . . ?
N10 C57 C58 111.7(4) . . ?
H57A C57 H57B 108.0 . . ?
C58 C57 H57A 109.3 . . ?
C58 C57 H57B 109.3 . . ?
C42 C43 H43A 109.3 . . ?
C42 C43 H43B 109.3 . . ?
H43A C43 H43B 108.0 . . ?
C44 C43 C42 111.6(4) . . ?
C44 C43 H43A 109.3 . . ?
C44 C43 H43B 109.3 . . ?
C52 C53 H53 119.3 . . ?
C55 C53 C52 121.4(4) . . ?
C55 C53 H53 119.3 . . ?
C8 C9 H9A 108.9 . . ?
C8 C9 H9B 108.9 . . ?
C8 C9 C10 113.2(4) . . ?
H9A C9 H9B 107.8 . . ?
C10 C9 H9A 108.9 . . ?
C10 C9 H9B 108.9 . . ?
C27 C26 H26 118.9 . . ?
C27 C26 C25 122.3(5) . . ?
C25 C26 H26 118.9 . . ?
C57 C58 H58A 109.1 . . ?
C57 C58 H58B 109.1 . . ?
H58A C58 H58B 107.9 . . ?
C59 C58 C57 112.4(4) . . ?
C59 C58 H58A 109.1 . . ?
C59 C58 H58B 109.1 . . ?
C24 C25 C26 121.9(4) . . ?
C24 C25 H25 119.1 . . ?
C26 C25 H25 119.1 . . ?
C40 C39 C38 121.8(4) . . ?
C40 C39 H39 119.1 . . ?
C38 C39 H39 119.1 . . ?
C67 C66 H66 119.1 . . ?
C67 C66 C65 121.8(4) . . ?
C65 C66 H66 119.1 . . ?
C58 C59 H59A 108.3 . . ?
C58 C59 H59B 108.3 . . ?
H59A C59 H59B 107.4 . . ?
C60 C59 C58 116.0(5) . . ?
C60 C59 H59A 108.3 . . ?
C60 C59 H59B 108.3 . . ?
C9 C10 H10A 109.1 . . ?
C9 C10 H10B 109.1 . . ?
H10A C10 H10B 107.8 . . ?
C11 C10 C9 112.5(5) . . ?
C11 C10 H10A 109.1 . . ?
C11 C10 H10B 109.1 . . ?
C64 C65 C66 122.3(4) . . ?
C64 C65 H65 118.8 . . ?
C66 C65 H65 118.8 . . ?
C29 C30 H30A 108.7 . . ?
C29 C30 H30B 108.7 . . ?
C29 C30 C31 114.1(5) . . ?
H30A C30 H30B 107.6 . . ?
C31 C30 H30A 108.7 . . ?
C31 C30 H30B 108.7 . . ?
C43 C44 H44A 109.0 . . ?
C43 C44 H44B 109.0 . . ?
C43 C44 C45 112.8(5) . . ?
H44A C44 H44B 107.8 . . ?
C45 C44 H44A 109.0 . . ?
C45 C44 H44B 109.0 . . ?
H14A C14 H14B 107.6 . . ?
C12 C14 H14A 108.7 . . ?
C12 C14 H14B 108.7 . . ?
C12 C14 C13 114.2(6) . . ?
C13 C14 H14A 108.7 . . ?
C13 C14 H14B 108.7 . . ?
Cl1 C69 H69A 108.8 . . ?
Cl1 C69 H69B 108.8 . . ?
Cl2 C69 Cl1 113.7(5) . . ?
Cl2 C69 H69A 108.8 . . ?
Cl2 C69 H69B 108.8 . . ?
H69A C69 H69B 107.7 . . ?
C30 C31 H31A 108.2 . . ?
C30 C31 H31B 108.2 . . ?
H31A C31 H31B 107.3 . . ?
C32 C31 C30 116.5(6) . . ?
C32 C31 H31A 108.2 . . ?
C32 C31 H31B 108.2 . . ?
H49A C49 H49B 109.5 . . ?
H49A C49 H49C 109.5 . . ?
H49B C49 H49C 109.5 . . ?
C48 C49 H49A 109.5 . . ?
C48 C49 H49B 109.5 . . ?
C48 C49 H49C 109.5 . . ?
C49 C48 H48A 108.3 . . ?
C49 C48 H48B 108.3 . . ?
C49 C48 C47 116.0(5) . . ?
H48A C48 H48B 107.4 . . ?
C47 C48 H48A 108.3 . . ?
C47 C48 H48B 108.3 . . ?
C48 C47 H47A 108.4 . . ?
C48 C47 H47B 108.4 . . ?
C48 C47 C46 115.5(5) . . ?
H47A C47 H47B 107.5 . . ?
C46 C47 H47A 108.4 . . ?
C46 C47 H47B 108.4 . . ?
C59 C60 H60A 107.6 . . ?
C59 C60 H60B 107.6 . . ?
H60A C60 H60B 107.0 . . ?
C61 C60 C59 118.8(6) . . ?
C61 C60 H60A 107.6 . . ?
C61 C60 H60B 107.6 . . ?
C44 C45 H45A 107.7 . . ?
C44 C45 H45B 107.7 . . ?
H45A C45 H45B 107.1 . . ?
C46 C45 C44 118.6(6) . . ?
C46 C45 H45A 107.7 . . ?
C46 C45 H45B 107.7 . . ?
C14 C12 H12A 108.2 . . ?
C14 C12 H12B 108.2 . . ?
C14 C12 C11 116.4(6) . . ?
H12A C12 H12B 107.3 . . ?
C11 C12 H12A 108.2 . . ?
C11 C12 H12B 108.2 . . ?
C31 C32 H32A 108.8 . . ?
C31 C32 H32B 108.8 . . ?
C31 C32 C33 114.0(6) . . ?
H32A C32 H32B 107.7 . . ?
C33 C32 H32A 108.8 . . ?
C33 C32 H32B 108.8 . . ?
H1A C1 H1B 109.5 . . ?
H1A C1 H1C 109.5 . . ?
H1B C1 H1C 109.5 . . ?
C2 C1 H1A 109.5 . . ?
C2 C1 H1B 109.5 . . ?
C2 C1 H1C 109.5 . . ?
C10 C11 C12 114.6(5) . . ?
C10 C11 H11A 108.6 . . ?
C10 C11 H11B 108.6 . . ?
C12 C11 H11A 108.6 . . ?
C12 C11 H11B 108.6 . . ?
H11A C11 H11B 107.6 . . ?
C47 C46 H46A 107.7 . . ?
C47 C46 H46B 107.7 . . ?
C45 C46 C47 118.6(6) . . ?
C45 C46 H46A 107.7 . . ?
C45 C46 H46B 107.7 . . ?
H46A C46 H46B 107.1 . . ?
C14 C13 H13A 109.5 . . ?
C14 C13 H13B 109.5 . . ?
C14 C13 H13C 109.5 . . ?
H13A C13 H13B 109.5 . . ?
H13A C13 H13C 109.5 . . ?
H13B C13 H13C 109.5 . . ?
H35A C35 H35B 109.5 . . ?
H35A C35 H35C 109.5 . . ?
H35B C35 H35C 109.5 . . ?
C34 C35 H35A 109.5 . . ?
C34 C35 H35B 109.5 . . ?
C34 C35 H35C 109.5 . . ?
C60 C61 H61A 110.0 . . ?
C60 C61 H61B 110.0 . . ?
C60 C61 H61C 104.9 . . ?
C60 C61 H61D 104.9 . . ?
C60 C61 C70 108.4(8) . . ?
C60 C61 C71 129.7(8) . . ?
H61A C61 H61B 108.4 . . ?
H61C C61 H61D 105.8 . . ?
C70 C61 H61A 110.0 . . ?
C70 C61 H61B 110.0 . . ?
C71 C61 H61C 104.9 . . ?
C71 C61 H61D 104.9 . . ?
C32 C33 H33A 109.2 . . ?
C32 C33 H33B 109.2 . . ?
H33A C33 H33B 107.9 . . ?
C34 C33 C32 112.0(6) . . ?
C34 C33 H33A 109.2 . . ?
C34 C33 H33B 109.2 . . ?
C1 C2 H2A 106.0 . . ?
C1 C2 H2B 106.0 . . ?
H2A C2 H2B 106.3 . . ?
C71 C2 C1 125.2(11) . . ?
C71 C2 H2A 106.0 . . ?
C71 C2 H2B 106.0 . . ?
Cl4 C68 H68A 109.8 . . ?
Cl4 C68 H68B 109.8 . . ?
Cl3 C68 Cl4 109.4(4) . . ?
Cl3 C68 H68A 109.8 . . ?
Cl3 C68 H68B 109.8 . . ?
H68A C68 H68B 108.2 . . ?
C35 C34 H34A 108.6 . . ?
C35 C34 H34B 108.6 . . ?
C33 C34 C35 114.8(7) . . ?
C33 C34 H34A 108.6 . . ?
C33 C34 H34B 108.6 . . ?
H34A C34 H34B 107.5 . . ?
C61 C70 H70A 110.8 . . ?
C61 C70 H70B 110.8 . . ?
H70A C70 H70B 108.9 . . ?
C72 C70 C61 104.7(10) . . ?
C72 C70 H70A 110.8 . . ?
C72 C70 H70B 110.8 . . ?
C61 C71 H71A 109.3 . . ?
C61 C71 H71B 109.3 . . ?
C2 C71 C61 111.6(11) . . ?
C2 C71 H71A 109.3 . . ?
C2 C71 H71B 109.3 . . ?
H71A C71 H71B 108.0 . . ?
C70 C72 H72A 104.5 . . ?
C70 C72 H72B 104.5 . . ?
H72A C72 H72B 105.6 . . ?
C73 C72 C70 131.1(12) . . ?
C73 C72 H72A 104.5 . . ?
C73 C72 H72B 104.5 . . ?
C72 C73 H73A 109.5 . . ?
C72 C73 H73B 109.5 . . ?
C72 C73 H73C 109.5 . . ?
H73A C73 H73B 109.5 . . ?
H73A C73 H73C 109.5 . . ?
H73B C73 H73C 109.5 . . ?

loop_
_geom_bond_atom_site_label_1
_geom_bond_atom_site_label_2
_geom_bond_distance
_geom_bond_site_symmetry_2
_geom_bond_publ_flag
Pt2 Cl03 2.3004(10) . ?
Pt2 N8 1.966(3) . ?
Pt2 N9 2.015(3) . ?
Pt2 N6 2.014(3) . ?
Pt1 Cl04 2.2979(10) . ?
Pt1 N1 2.012(3) . ?
Pt1 N4 1.999(3) . ?
Pt1 N3 1.961(3) . ?
P1 F4 1.584(3) . ?
P1 F2 1.585(4) . ?
P1 F3 1.582(3) . ?
P1 F1 1.593(3) . ?
P1 F5 1.587(4) . ?
P1 F6 1.587(3) . ?
P2 F9 1.554(4) . ?
P2 F11 1.563(4) . ?
P2 F7 1.523(4) . ?
P2 F10 1.577(4) . ?
P2 F8 1.492(5) . ?
P2 F12 1.509(5) . ?
Cl1 C69 1.736(7) . ?
Cl4 C68 1.752(8) . ?
Cl3 C68 1.727(7) . ?
Cl2 C69 1.694(8) . ?
N8 C54 1.342(5) . ?
N8 C51 1.347(5) . ?
N1 C15 1.334(5) . ?
N1 C74 1.377(5) . ?
N4 C21 1.349(5) . ?
N4 C22 1.397(5) . ?
N9 C62 1.367(5) . ?
N9 C56 1.343(5) . ?
N3 C20 1.349(5) . ?
N3 C16 1.374(5) . ?
N2 C15 1.354(5) . ?
N2 C7 1.478(5) . ?
N2 C6 1.381(5) . ?
N10 C63 1.380(6) . ?
N10 C56 1.356(5) . ?
N10 C57 1.485(5) . ?
N6 C36 1.378(5) . ?
N6 C50 1.328(5) . ?
N7 C41 1.384(5) . ?
N7 C50 1.346(5) . ?
N7 C42 1.469(6) . ?
N5 C21 1.356(5) . ?
N5 C23 1.382(6) . ?
N5 C28 1.470(6) . ?
C15 C16 1.460(6) . ?
C54 C56 1.462(6) . ?
C54 C55 1.392(6) . ?
C21 C20 1.475(6) . ?
C36 C41 1.400(6) . ?
C36 C37 1.401(6) . ?
C41 C40 1.397(6) . ?
C7 H7A 0.9900 . ?
C7 H7B 0.9900 . ?
C7 C8 1.530(6) . ?
C63 C62 1.399(6) . ?
C63 C64 1.417(6) . ?
C50 C51 1.476(6) . ?
C20 C19 1.376(6) . ?
C3 H3 0.9500 . ?
C3 C4 1.400(6) . ?
C3 C75 1.378(6) . ?
C37 H37 0.9500 . ?
C37 C38 1.371(6) . ?
C16 C17 1.389(6) . ?
C4 H4 0.9500 . ?
C4 C5 1.381(6) . ?
C62 C67 1.403(6) . ?
C6 C74 1.401(5) . ?
C6 C5 1.397(6) . ?
C74 C75 1.395(6) . ?
C75 H75 0.9500 . ?
C67 H67 0.9500 . ?
C67 C66 1.375(6) . ?
C51 C52 1.388(6) . ?
C40 H40 0.9500 . ?
C40 C39 1.369(6) . ?
C19 H19 0.9500 . ?
C19 C18 1.399(6) . ?
C5 H5 0.9500 . ?
C22 C23 1.390(6) . ?
C22 C27 1.401(6) . ?
C23 C24 1.406(6) . ?
C42 H42A 0.9900 . ?
C42 H42B 0.9900 . ?
C42 C43 1.521(6) . ?
C52 H52 0.9500 . ?
C52 C53 1.384(6) . ?
C27 H27 0.9500 . ?
C27 C26 1.388(6) . ?
C8 H8A 0.9900 . ?
C8 H8B 0.9900 . ?
C8 C9 1.505(7) . ?
C28 H28A 0.9900 . ?
C28 H28B 0.9900 . ?
C28 C29 1.527(7) . ?
C55 H55 0.9500 . ?
C55 C53 1.376(6) . ?
C17 H17 0.9500 . ?
C17 C18 1.376(6) . ?
C64 H64 0.9500 . ?
C64 C65 1.367(7) . ?
C38 H38 0.9500 . ?
C38 C39 1.389(7) . ?
C24 H24 0.9500 . ?
C24 C25 1.375(7) . ?
C29 H29A 0.9900 . ?
C29 H29B 0.9900 . ?
C29 C30 1.518(7) . ?
C18 H18 0.9500 . ?
C57 H57A 0.9900 . ?
C57 H57B 0.9900 . ?
C57 C58 1.518(6) . ?
C43 H43A 0.9900 . ?
C43 H43B 0.9900 . ?
C43 C44 1.498(7) . ?
C53 H53 0.9500 . ?
C9 H9A 0.9900 . ?
C9 H9B 0.9900 . ?
C9 C10 1.539(7) . ?
C26 H26 0.9500 . ?
C26 C25 1.400(7) . ?
C58 H58A 0.9900 . ?
C58 H58B 0.9900 . ?
C58 C59 1.514(6) . ?
C25 H25 0.9500 . ?
C39 H39 0.9500 . ?
C66 H66 0.9500 . ?
C66 C65 1.410(6) . ?
C59 H59A 0.9900 . ?
C59 H59B 0.9900 . ?
C59 C60 1.483(8) . ?
C10 H10A 0.9900 . ?
C10 H10B 0.9900 . ?
C10 C11 1.487(8) . ?
C65 H65 0.9500 . ?
C30 H30A 0.9900 . ?
C30 H30B 0.9900 . ?
C30 C31 1.532(8) . ?
C44 H44A 0.9900 . ?
C44 H44B 0.9900 . ?
C44 C45 1.568(8) . ?
C14 H14A 0.9900 . ?
C14 H14B 0.9900 . ?
C14 C12 1.492(9) . ?
C14 C13 1.515(8) . ?
C69 H69A 0.9900 . ?
C69 H69B 0.9900 . ?
C31 H31A 0.9900 . ?
C31 H31B 0.9900 . ?
C31 C32 1.408(10) . ?
C49 H49A 0.9800 . ?
C49 H49B 0.9800 . ?
C49 H49C 0.9800 . ?
C49 C48 1.461(8) . ?
C48 H48A 0.9900 . ?
C48 H48B 0.9900 . ?
C48 C47 1.466(9) . ?
C47 H47A 0.9900 . ?
C47 H47B 0.9900 . ?
C47 C46 1.519(8) . ?
C60 H60A 0.9900 . ?
C60 H60B 0.9900 . ?
C60 C61 1.374(9) . ?
C45 H45A 0.9900 . ?
C45 H45B 0.9900 . ?
C45 C46 1.437(10) . ?
C12 H12A 0.9900 . ?
C12 H12B 0.9900 . ?
C12 C11 1.498(8) . ?
C32 H32A 0.9900 . ?
C32 H32B 0.9900 . ?
C32 C33 1.573(10) . ?
C1 H1A 0.9800 . ?
C1 H1B 0.9800 . ?
C1 H1C 0.9800 . ?
C1 C2 1.529(12) . ?
C11 H11A 0.9900 . ?
C11 H11B 0.9900 . ?
C46 H46A 0.9900 . ?
C46 H46B 0.9900 . ?
C13 H13A 0.9800 . ?
C13 H13B 0.9800 . ?
C13 H13C 0.9800 . ?
C35 H35A 0.9800 . ?
C35 H35B 0.9800 . ?
C35 H35C 0.9800 . ?
C35 C34 1.480(10) . ?
C61 H61A 0.9900 . ?
C61 H61B 0.9900 . ?
C61 H61C 0.9900 . ?
C61 H61D 0.9900 . ?
C61 C70 1.620(15) . ?
C61 C71 1.548(14) . ?
C33 H33A 0.9900 . ?
C33 H33B 0.9900 . ?
C33 C34 1.455(11) . ?
C2 H2A 0.9900 . ?
C2 H2B 0.9900 . ?
C2 C71 1.52(2) . ?
C68 H68A 0.9900 . ?
C68 H68B 0.9900 . ?
C34 H34A 0.9900 . ?
C34 H34B 0.9900 . ?
C70 H70A 0.9900 . ?
C70 H70B 0.9900 . ?
C70 C72 1.57(2) . ?
C71 H71A 0.9900 . ?
C71 H71B 0.9900 . ?
C72 H72A 0.9900 . ?
C72 H72B 0.9900 . ?
C72 C73 1.324(17) . ?
C73 H73A 0.9800 . ?
C73 H73B 0.9800 . ?
C73 H73C 0.9800 . ?

loop_
_geom_torsion_atom_site_label_1
_geom_torsion_atom_site_label_2
_geom_torsion_atom_site_label_3
_geom_torsion_atom_site_label_4
_geom_torsion
_geom_torsion_site_symmetry_1
_geom_torsion_site_symmetry_2
_geom_torsion_site_symmetry_3
_geom_torsion_site_symmetry_4
_geom_torsion_publ_flag
Pt2 N8 C54 C56 3.8(4) . . . . ?
Pt2 N8 C54 C55 -173.5(3) . . . . ?
Pt2 N8 C51 C50 -5.0(4) . . . . ?
Pt2 N8 C51 C52 173.0(3) . . . . ?
Pt2 N9 C62 C63 176.9(3) . . . . ?
Pt2 N9 C62 C67 -6.0(8) . . . . ?
Pt2 N9 C56 N10 -178.4(3) . . . . ?
Pt2 N9 C56 C54 4.4(4) . . . . ?
Pt2 N6 C36 C41 179.6(3) . . . . ?
Pt2 N6 C36 C37 0.2(7) . . . . ?
Pt2 N6 C50 N7 -178.8(3) . . . . ?
Pt2 N6 C50 C51 1.4(4) . . . . ?
Pt1 N1 C15 N2 178.4(2) . . . . ?
Pt1 N1 C15 C16 -2.1(4) . . . . ?
Pt1 N1 C74 C6 -178.8(3) . . . . ?
Pt1 N1 C74 C75 2.0(7) . . . . ?
Pt1 N4 C21 N5 179.9(3) . . . . ?
Pt1 N4 C21 C20 -0.7(5) . . . . ?
Pt1 N4 C22 C23 179.6(3) . . . . ?
Pt1 N4 C22 C27 -0.3(8) . . . . ?
Pt1 N3 C20 C21 0.2(4) . . . . ?
Pt1 N3 C20 C19 177.0(3) . . . . ?
Pt1 N3 C16 C15 1.3(4) . . . . ?
Pt1 N3 C16 C17 -177.3(3) . . . . ?
N8 C54 C56 N9 -5.4(5) . . . . ?
N8 C54 C56 N10 178.1(4) . . . . ?
N8 C54 C55 C53 -0.1(6) . . . . ?
N8 C51 C52 C53 1.1(6) . . . . ?
N1 C15 C16 N3 0.6(5) . . . . ?
N1 C15 C16 C17 179.0(4) . . . . ?
N1 C74 C75 C3 179.3(4) . . . . ?
N4 C21 C20 N3 0.4(5) . . . . ?
N4 C21 C20 C19 -176.0(4) . . . . ?
N4 C22 C23 N5 -0.4(5) . . . . ?
N4 C22 C23 C24 -179.6(4) . . . . ?
N4 C22 C27 C26 179.4(4) . . . . ?
N9 C62 C67 C66 -178.4(4) . . . . ?
N3 C20 C19 C18 1.2(6) . . . . ?
N3 C16 C17 C18 -0.6(6) . . . . ?
N2 C15 C16 N3 -179.9(4) . . . . ?
N2 C15 C16 C17 -1.6(7) . . . . ?
N2 C7 C8 C9 -72.7(5) . . . . ?
N2 C6 C74 N1 0.9(4) . . . . ?
N2 C6 C74 C75 -179.8(3) . . . . ?
N2 C6 C5 C4 -179.5(4) . . . . ?
N10 C63 C62 N9 1.2(5) . . . . ?
N10 C63 C62 C67 -176.2(4) . . . . ?
N10 C63 C64 C65 176.8(5) . . . . ?
N10 C57 C58 C59 -166.6(4) . . . . ?
N6 C36 C41 N7 -1.1(4) . . . . ?
N6 C36 C41 C40 179.5(4) . . . . ?
N6 C36 C37 C38 178.8(4) . . . . ?
N6 C50 C51 N8 2.2(5) . . . . ?
N6 C50 C51 C52 -175.6(4) . . . . ?
N7 C41 C40 C39 -177.4(4) . . . . ?
N7 C50 C51 N8 -177.5(4) . . . . ?
N7 C50 C51 C52 4.7(7) . . . . ?
N7 C42 C43 C44 -179.3(4) . . . . ?
N5 C21 C20 N3 179.6(4) . . . . ?
N5 C21 C20 C19 3.2(8) . . . . ?
N5 C23 C24 C25 -179.1(5) . . . . ?
N5 C28 C29 C30 -170.1(4) . . . . ?
C15 N1 C74 C6 -0.2(4) . . . . ?
C15 N1 C74 C75 -179.4(4) . . . . ?
C15 N2 C7 C8 -82.2(5) . . . . ?
C15 N2 C6 C74 -1.3(4) . . . . ?
C15 N2 C6 C5 179.5(4) . . . . ?
C15 C16 C17 C18 -178.8(4) . . . . ?
C54 N8 C51 C50 -179.4(4) . . . . ?
C54 N8 C51 C52 -1.3(6) . . . . ?
C54 C55 C53 C52 -0.1(7) . . . . ?
C21 N4 C22 C23 0.8(5) . . . . ?
C21 N4 C22 C27 -179.1(5) . . . . ?
C21 N5 C23 C22 -0.1(5) . . . . ?
C21 N5 C23 C24 179.0(5) . . . . ?
C21 N5 C28 C29 -84.5(6) . . . . ?
C21 C20 C19 C18 177.2(4) . . . . ?
C36 N6 C50 N7 0.8(5) . . . . ?
C36 N6 C50 C51 -179.0(3) . . . . ?
C36 C41 C40 C39 1.9(6) . . . . ?
C36 C37 C38 C39 1.2(6) . . . . ?
C41 N7 C50 N6 -1.5(5) . . . . ?
C41 N7 C50 C51 178.3(4) . . . . ?
C41 N7 C42 C43 -97.3(5) . . . . ?
C41 C36 C37 C38 -0.6(6) . . . . ?
C41 C40 C39 C38 -1.2(7) . . . . ?
C7 N2 C15 N1 -175.6(4) . . . . ?
C7 N2 C15 C16 4.9(7) . . . . ?
C7 N2 C6 C74 175.6(4) . . . . ?
C7 N2 C6 C5 -3.6(7) . . . . ?
C7 C8 C9 C10 -179.9(4) . . . . ?
C63 N10 C56 N9 0.8(5) . . . . ?
C63 N10 C56 C54 177.6(4) . . . . ?
C63 N10 C57 C58 93.3(5) . . . . ?
C63 C62 C67 C66 -1.7(6) . . . . ?
C63 C64 C65 C66 -0.2(7) . . . . ?
C50 N6 C36 C41 0.2(4) . . . . ?
C50 N6 C36 C37 -179.2(4) . . . . ?
C50 N7 C41 C36 1.5(4) . . . . ?
C50 N7 C41 C40 -179.2(4) . . . . ?
C50 N7 C42 C43 79.7(6) . . . . ?
C50 C51 C52 C53 178.8(4) . . . . ?
C20 N3 C16 C15 179.2(3) . . . . ?
C20 N3 C16 C17 0.6(6) . . . . ?
C20 C19 C18 C17 -1.2(7) . . . . ?
C3 C4 C5 C6 -2.0(6) . . . . ?
C37 C36 C41 N7 178.4(4) . . . . ?
C37 C36 C41 C40 -1.0(6) . . . . ?
C37 C38 C39 C40 -0.3(7) . . . . ?
C16 N3 C20 C21 -177.7(3) . . . . ?
C16 N3 C20 C19 -0.9(6) . . . . ?
C16 C17 C18 C19 0.9(7) . . . . ?
C4 C3 C75 C74 -0.9(6) . . . . ?
C62 N9 C56 N10 -0.1(5) . . . . ?
C62 N9 C56 C54 -177.3(4) . . . . ?
C62 C63 C64 C65 -1.4(7) . . . . ?
C62 C67 C66 C65 0.1(7) . . . . ?
C6 N2 C15 N1 1.3(4) . . . . ?
C6 N2 C15 C16 -178.2(4) . . . . ?
C6 N2 C7 C8 101.5(4) . . . . ?
C6 C74 C75 C3 0.2(6) . . . . ?
C74 N1 C15 N2 -0.7(4) . . . . ?
C74 N1 C15 C16 178.9(3) . . . . ?
C74 C6 C5 C4 1.3(6) . . . . ?
C56 N9 C62 C63 -0.7(4) . . . . ?
C56 N9 C62 C67 176.4(4) . . . . ?
C56 N10 C63 C62 -1.3(5) . . . . ?
C56 N10 C63 C64 -179.6(5) . . . . ?
C56 N10 C57 C58 -80.7(6) . . . . ?
C56 C54 C55 C53 -176.8(4) . . . . ?
C75 C3 C4 C5 1.9(6) . . . . ?
C67 C66 C65 C64 0.8(8) . . . . ?
C51 N8 C54 C56 178.1(4) . . . . ?
C51 N8 C54 C55 0.8(6) . . . . ?
C51 C52 C53 C55 -0.5(7) . . . . ?
C5 C6 C74 N1 -179.7(4) . . . . ?
C5 C6 C74 C75 -0.5(6) . . . . ?
C22 N4 C21 N5 -0.9(5) . . . . ?
C22 N4 C21 C20 178.4(4) . . . . ?
C22 C23 C24 C25 -0.1(7) . . . . ?
C22 C27 C26 C25 0.6(7) . . . . ?
C23 N5 C21 N4 0.7(5) . . . . ?
C23 N5 C21 C20 -178.6(4) . . . . ?
C23 N5 C28 C29 92.6(5) . . . . ?
C23 C22 C27 C26 -0.5(7) . . . . ?
C23 C24 C25 C26 0.2(7) . . . . ?
C42 N7 C41 C36 179.1(4) . . . . ?
C42 N7 C41 C40 -1.6(7) . . . . ?
C42 N7 C50 N6 -178.9(4) . . . . ?
C42 N7 C50 C51 0.8(7) . . . . ?
C42 C43 C44 C45 172.6(5) . . . . ?
C27 C22 C23 N5 179.5(4) . . . . ?
C27 C22 C23 C24 0.3(7) . . . . ?
C27 C26 C25 C24 -0.5(8) . . . . ?
C8 C9 C10 C11 174.7(4) . . . . ?
C28 N5 C21 N4 178.1(4) . . . . ?
C28 N5 C21 C20 -1.2(7) . . . . ?
C28 N5 C23 C22 -177.8(4) . . . . ?
C28 N5 C23 C24 1.3(7) . . . . ?
C28 C29 C30 C31 -168.5(5) . . . . ?
C55 C54 C56 N9 171.6(4) . . . . ?
C55 C54 C56 N10 -4.9(8) . . . . ?
C64 C63 C62 N9 179.8(4) . . . . ?
C64 C63 C62 C67 2.4(7) . . . . ?
C29 C30 C31 C32 -49.8(8) . . . . ?
C57 N10 C63 C62 -176.4(4) . . . . ?
C57 N10 C63 C64 5.2(7) . . . . ?
C57 N10 C56 N9 175.6(4) . . . . ?
C57 N10 C56 C54 -7.6(7) . . . . ?
C57 C58 C59 C60 -171.9(5) . . . . ?
C43 C44 C45 C46 52.1(8) . . . . ?
C9 C10 C11 C12 -61.7(6) . . . . ?
C58 C59 C60 C61 -49.6(9) . . . . ?
C59 C60 C61 C70 171.8(7) . . . . ?
C59 C60 C61 C71 -157.9(10) . . . . ?
C30 C31 C32 C33 -176.8(6) . . . . ?
C44 C45 C46 C47 174.2(5) . . . . ?
C14 C12 C11 C10 -61.2(7) . . . . ?
C31 C32 C33 C34 -171.8(7) . . . . ?
C49 C48 C47 C46 -173.1(6) . . . . ?
C48 C47 C46 C45 -61.4(9) . . . . ?
C60 C61 C70 C72 -173.9(9) . . . . ?
C60 C61 C71 C2 -100.0(13) . . . . ?
C32 C33 C34 C35 75.1(9) . . . . ?
C1 C2 C71 C61 -56.3(19) . . . . ?
C13 C14 C12 C11 -176.8(6) . . . . ?
C61 C70 C72 C73 46(2) . . . . ?
